data_4334138
loop_
_publ_author_name
'Gabriele Albertin'
'Stefano Antoniutti'
'Laura Bonaldo'
'Alessandra Botter'
'Jes\'us Castro'

_publ_section_title
;
 Azo Complexes of Osmium(II): Preparation and Reactivity of Organic Azide
 and Hydrazine Derivatives
;
_journal_name_full 'Inorganic Chemistry'
_journal_page_first 2870
_journal_page_last 2879
_journal_paper_doi 10.1021/ic302483e
_journal_volume 52
_journal_year 2013
_chemical_formula_sum 'C43 H48 Cl O4 Os P3'
_chemical_formula_weight 947.37
_chemical_name_systematic
; 
 ? 
;
_space_group_IT_number 14
_symmetry_cell_setting monoclinic
_symmetry_space_group_name_Hall '-P 2ybc'
_symmetry_space_group_name_H-M 'P 1 21/c 1'
_atom_sites_solution_hydrogens geom
_atom_sites_solution_primary direct
_atom_sites_solution_secondary difmap
_audit_creation_method SHELXL-97
_cell_angle_alpha 90.00
_cell_angle_beta 110.671(5)
_cell_angle_gamma 90.00
_cell_formula_units_Z 4
_cell_length_a 17.808(6)
_cell_length_b 10.058(4)
_cell_length_c 24.423(9)
_cell_measurement_reflns_used 7148
_cell_measurement_temperature 293(2)
_cell_measurement_theta_max 27.67
_cell_measurement_theta_min 2.37
_cell_volume 4093(3)
_computing_cell_refinement 'Bruker SAINT'
_computing_data_collection 'Bruker SMART'
_computing_data_reduction 'Bruker SAINT'
_computing_structure_refinement 'SHELXL-97 (Sheldrick, 1997)'
_computing_structure_solution 'SHELXS-97 (Sheldrick, 1990)'
_diffrn_ambient_temperature 293(2)
_diffrn_measured_fraction_theta_full 0.989
_diffrn_measured_fraction_theta_max 0.989
_diffrn_measurement_device_type 'Bruker SMART1000 CCD'
_diffrn_measurement_method '\f and \w scans'
_diffrn_radiation_monochromator graphite
_diffrn_radiation_source 'fine-focus sealed tube'
_diffrn_radiation_type MoK\a
_diffrn_radiation_wavelength 0.71073
_diffrn_reflns_av_R_equivalents 0.0321
_diffrn_reflns_av_sigmaI/netI 0.0304
_diffrn_reflns_limit_h_max 23
_diffrn_reflns_limit_h_min -23
_diffrn_reflns_limit_k_max 13
_diffrn_reflns_limit_k_min -13
_diffrn_reflns_limit_l_max 32
_diffrn_reflns_limit_l_min -31
_diffrn_reflns_number 37532
_diffrn_reflns_theta_full 28.06
_diffrn_reflns_theta_max 28.06
_diffrn_reflns_theta_min 1.77
_exptl_absorpt_coefficient_mu 3.339
_exptl_absorpt_correction_T_max 0.7456
_exptl_absorpt_correction_T_min 0.4466
_exptl_absorpt_correction_type multi-scan
_exptl_crystal_colour colourless
_exptl_crystal_density_diffrn 1.537
_exptl_crystal_description prism
_exptl_crystal_F_000 1904
_exptl_crystal_size_max 0.52
_exptl_crystal_size_mid 0.48
_exptl_crystal_size_min 0.37
_refine_diff_density_max 1.507
_refine_diff_density_min -1.561
_refine_diff_density_rms 0.122
_refine_ls_extinction_method none
_refine_ls_goodness_of_fit_ref 1.038
_refine_ls_hydrogen_treatment mixed
_refine_ls_matrix_type full
_refine_ls_number_parameters 476
_refine_ls_number_reflns 9831
_refine_ls_number_restraints 0
_refine_ls_restrained_S_all 1.038
_refine_ls_R_factor_all 0.0458
_refine_ls_R_factor_gt 0.0306
_refine_ls_shift/su_max 0.003
_refine_ls_shift/su_mean 0.000
_refine_ls_structure_factor_coef Fsqd
_refine_ls_weighting_details 'calc w=1/[\s^2^(Fo^2^)+(0.0323P)^2^+7.1838P] where P=(Fo^2^+2Fc^2^)/3'
_refine_ls_weighting_scheme calc
_refine_ls_wR_factor_gt 0.0703
_refine_ls_wR_factor_ref 0.0790
_reflns_number_gt 7951
_reflns_number_total 9831
_reflns_threshold_expression >2sigma(I)
_cod_data_source_file ic302483e_si_001_2.cif
_cod_data_source_block md_2b
_cod_original_cell_volume 4093(2)
_cod_original_sg_symbol_H-M 'P 1 21/c 1 '
_cod_database_code 4334138

loop_
_symmetry_equiv_pos_as_xyz
'x, y, z'
'-x, y+1/2, -z+1/2'
'-x, -y, -z'
'x, -y-1/2, z-1/2'

loop_
_atom_site_label
_atom_site_type_symbol
_atom_site_fract_x
_atom_site_fract_y
_atom_site_fract_z
_atom_site_U_iso_or_equiv
_atom_site_adp_type
_atom_site_occupancy
_atom_site_symmetry_multiplicity
_atom_site_calc_flag
_atom_site_refinement_flags
Os Os 0.240487(8) 0.076617(14) 0.994506(6) 0.03130(5) Uani 1 1 d .
H1 H 0.180(3) -0.032(5) 0.961(2) 0.060(13) Uiso 1 1 d .
C1 C 0.1564(2) 0.1920(4) 0.98396(17) 0.0422(9) Uani 1 1 d .
O1 O 0.1039(2) 0.2652(4) 0.97670(16) 0.0665(9) Uani 1 1 d .
Cl Cl 0.34846(6) -0.08720(10) 1.00547(5) 0.0459(2) Uani 1 1 d .
P1 P 0.32815(7) 0.24853(11) 1.04126(5) 0.0489(3) Uani 1 1 d .
O11 O 0.4182(3) 0.2369(5) 1.0766(3) 0.147(3) Uani 1 1 d .
O12 O 0.31977(19) 0.3711(3) 0.99888(14) 0.0554(8) Uani 1 1 d .
O13 O 0.3058(5) 0.3101(5) 1.0938(2) 0.152(3) Uani 1 1 d .
C11 C 0.4785(4) 0.1798(9) 1.0664(3) 0.110(3) Uani 1 1 d .
H11A H 0.4847 0.2197 1.0321 0.132 Uiso 1 1 calc R
H11B H 0.4670 0.0861 1.0584 0.132 Uiso 1 1 calc R
C12 C 0.5552(3) 0.1950(7) 1.1177(3) 0.0877(19) Uani 1 1 d .
H12A H 0.5636 0.2871 1.1285 0.132 Uiso 1 1 calc R
H12B H 0.5992 0.1630 1.1074 0.132 Uiso 1 1 calc R
H12C H 0.5519 0.1446 1.1502 0.132 Uiso 1 1 calc R
C13 C 0.3672(4) 0.4937(6) 1.0162(3) 0.0780(16) Uani 1 1 d .
H13A H 0.3401 0.5553 1.0336 0.094 Uiso 1 1 calc R
H13B H 0.4194 0.4734 1.0451 0.094 Uiso 1 1 calc R
C14 C 0.3769(6) 0.5536(7) 0.9655(3) 0.114(3) Uani 1 1 d .
H14A H 0.4082 0.4959 0.9506 0.171 Uiso 1 1 calc R
H14B H 0.4037 0.6375 0.9762 0.171 Uiso 1 1 calc R
H14C H 0.3251 0.5672 0.9358 0.171 Uiso 1 1 calc R
C15 C 0.3119(8) 0.3921(12) 1.1267(5) 0.182(6) Uani 1 1 d .
H15A H 0.2705 0.4556 1.1062 0.219 Uiso 1 1 calc R
H15B H 0.3624 0.4349 1.1308 0.219 Uiso 1 1 calc R
C16 C 0.3105(6) 0.3886(8) 1.1831(3) 0.124(3) Uani 1 1 d .
H16A H 0.2558 0.3865 1.1815 0.186 Uiso 1 1 calc R
H16B H 0.3366 0.4663 1.2041 0.186 Uiso 1 1 calc R
H16C H 0.3380 0.3105 1.2028 0.186 Uiso 1 1 calc R
P2 P 0.23483(6) 0.11666(10) 0.89765(4) 0.0350(2) Uani 1 1 d .
C21 C 0.3150(2) 0.2048(4) 0.88114(16) 0.0395(8) Uani 1 1 d .
C22 C 0.3934(2) 0.1632(5) 0.9104(2) 0.0518(11) Uani 1 1 d .
H22 H 0.4037 0.0972 0.9387 0.062 Uiso 1 1 calc R
C23 C 0.4566(3) 0.2193(6) 0.8977(2) 0.0658(14) Uani 1 1 d .
H23 H 0.5087 0.1896 0.9172 0.079 Uiso 1 1 calc R
C24 C 0.4426(3) 0.3183(6) 0.8565(2) 0.0678(14) Uani 1 1 d .
H24 H 0.4852 0.3557 0.8483 0.081 Uiso 1 1 calc R
C25 C 0.3658(3) 0.3620(6) 0.8275(2) 0.0659(14) Uani 1 1 d .
H25 H 0.3562 0.4294 0.7998 0.079 Uiso 1 1 calc R
C26 C 0.3022(3) 0.3049(5) 0.83985(19) 0.0546(11) Uani 1 1 d .
H26 H 0.2502 0.3345 0.8200 0.065 Uiso 1 1 calc R
C27 C 0.2254(2) -0.0319(4) 0.85150(17) 0.0419(9) Uani 1 1 d .
C28 C 0.2139(3) -0.1581(5) 0.8698(2) 0.0568(12) Uani 1 1 d .
H28 H 0.2110 -0.1697 0.9067 0.068 Uiso 1 1 calc R
C29 C 0.2067(3) -0.2674(5) 0.8336(2) 0.0665(14) Uani 1 1 d .
H29 H 0.1989 -0.3515 0.8465 0.080 Uiso 1 1 calc R
C210 C 0.2107(3) -0.2523(6) 0.7794(2) 0.0696(15) Uani 1 1 d .
H210 H 0.2068 -0.3261 0.7556 0.084 Uiso 1 1 calc R
C211 C 0.2206(4) -0.1283(7) 0.7599(2) 0.0761(16) Uani 1 1 d .
H211 H 0.2220 -0.1176 0.7225 0.091 Uiso 1 1 calc R
C212 C 0.2285(3) -0.0192(6) 0.7957(2) 0.0627(13) Uani 1 1 d .
H212 H 0.2360 0.0645 0.7822 0.075 Uiso 1 1 calc R
C213 C 0.1438(2) 0.2118(4) 0.85674(16) 0.0419(9) Uani 1 1 d .
H213 H 0.1911 0.1647 0.8745 0.050 Uiso 1 1 calc R
C214 C 0.1408(3) 0.3456(5) 0.8668(2) 0.0535(11) Uani 1 1 d .
H214 H 0.1856 0.3889 0.8923 0.064 Uiso 1 1 calc R
C215 C 0.0706(3) 0.4165(6) 0.8388(3) 0.0709(15) Uani 1 1 d .
H215 H 0.0688 0.5073 0.8454 0.085 Uiso 1 1 calc R
C216 C 0.0044(3) 0.3530(7) 0.8015(3) 0.0804(19) Uani 1 1 d .
H216 H -0.0421 0.4010 0.7823 0.097 Uiso 1 1 calc R
C217 C 0.0064(3) 0.2193(7) 0.7926(2) 0.0780(17) Uani 1 1 d .
H217 H -0.0392 0.1763 0.7679 0.094 Uiso 1 1 calc R
C218 C 0.0758(3) 0.1470(6) 0.8199(2) 0.0576(12) Uani 1 1 d .
H218 H 0.0769 0.0560 0.8136 0.069 Uiso 1 1 calc R
P3 P 0.22160(6) -0.02977(10) 1.07589(4) 0.0340(2) Uani 1 1 d .
C31 C 0.1706(2) -0.1919(4) 1.05878(16) 0.0384(8) Uani 1 1 d .
C32 C 0.1887(3) -0.2780(4) 1.02101(19) 0.0489(10) Uani 1 1 d .
H32 H 0.2235 -0.2511 1.0023 0.059 Uiso 1 1 calc R
C33 C 0.1554(3) -0.4036(5) 1.0109(2) 0.0611(13) Uani 1 1 d .
H33 H 0.1681 -0.4607 0.9856 0.073 Uiso 1 1 calc R
C34 C 0.1034(3) -0.4454(5) 1.0380(3) 0.0684(15) Uani 1 1 d .
H34 H 0.0815 -0.5304 1.0312 0.082 Uiso 1 1 calc R
C35 C 0.0846(3) -0.3610(5) 1.0749(3) 0.0684(14) Uani 1 1 d .
H35 H 0.0493 -0.3882 1.0932 0.082 Uiso 1 1 calc R
C36 C 0.1178(3) -0.2347(5) 1.0854(2) 0.0544(11) Uani 1 1 d .
H36 H 0.1046 -0.1780 1.1106 0.065 Uiso 1 1 calc R
C37 C 0.3105(2) -0.0744(4) 1.13966(16) 0.0375(8) Uani 1 1 d .
C38 C 0.3182(3) -0.1950(6) 1.1663(3) 0.101(3) Uani 1 1 d .
H38 H 0.2781 -0.2583 1.1514 0.121 Uiso 1 1 calc R
C39 C 0.3853(4) -0.2257(7) 1.2154(3) 0.119(3) Uani 1 1 d .
H39 H 0.3885 -0.3080 1.2334 0.143 Uiso 1 1 calc R
C310 C 0.4452(3) -0.1377(6) 1.2368(2) 0.0664(14) Uani 1 1 d .
H310 H 0.4904 -0.1588 1.2690 0.080 Uiso 1 1 calc R
C311 C 0.4383(3) -0.0200(7) 1.2110(3) 0.0836(19) Uani 1 1 d .
H311 H 0.4789 0.0425 1.2259 0.100 Uiso 1 1 calc R
C312 C 0.3716(3) 0.0122(6) 1.1621(2) 0.0807(19) Uani 1 1 d .
H312 H 0.3692 0.0949 1.1445 0.097 Uiso 1 1 calc R
C313 C 0.1549(2) 0.0575(4) 1.10794(17) 0.0400(9) Uani 1 1 d .
H313 H 0.1914 0.0168 1.0939 0.048 Uiso 1 1 calc R
C314 C 0.1772(3) 0.0918(5) 1.16615(19) 0.0585(12) Uani 1 1 d .
H314 H 0.2290 0.0749 1.1918 0.070 Uiso 1 1 calc R
C315 C 0.1214(3) 0.1522(7) 1.1863(2) 0.0804(18) Uani 1 1 d .
H315 H 0.1362 0.1747 1.2256 0.097 Uiso 1 1 calc R
C316 C 0.0452(3) 0.1788(7) 1.1491(3) 0.0808(18) Uani 1 1 d .
H316 H 0.0087 0.2200 1.1630 0.097 Uiso 1 1 calc R
C317 C 0.0229(3) 0.1444(6) 1.0911(2) 0.0684(14) Uani 1 1 d .
H317 H -0.0290 0.1616 1.0656 0.082 Uiso 1 1 calc R
C318 C 0.0773(2) 0.0845(5) 1.0705(2) 0.0506(10) Uani 1 1 d .
H318 H 0.0619 0.0619 1.0312 0.061 Uiso 1 1 calc R

loop_
_atom_site_aniso_label
_atom_site_aniso_U_11
_atom_site_aniso_U_22
_atom_site_aniso_U_33
_atom_site_aniso_U_23
_atom_site_aniso_U_13
_atom_site_aniso_U_12
Os 0.02817(7) 0.03607(8) 0.02681(7) 0.00032(6) 0.00617(5) 0.00234(6)
C1 0.042(2) 0.047(2) 0.039(2) 0.0023(17) 0.0148(17) 0.0044(17)
O1 0.058(2) 0.071(2) 0.075(2) 0.0135(19) 0.0288(18) 0.0293(17)
Cl 0.0357(5) 0.0504(6) 0.0483(5) 0.0011(4) 0.0109(4) 0.0097(4)
P1 0.0476(6) 0.0439(6) 0.0414(6) -0.0009(5) -0.0013(5) -0.0056(5)
O11 0.049(2) 0.078(3) 0.246(7) 0.017(4) -0.032(3) -0.009(2)
O12 0.0621(19) 0.0458(17) 0.0526(18) 0.0037(14) 0.0132(15) -0.0117(15)
O13 0.340(10) 0.059(3) 0.064(3) -0.023(2) 0.081(4) -0.040(4)
C11 0.077(4) 0.161(7) 0.106(5) -0.067(5) 0.049(4) -0.042(5)
C12 0.052(3) 0.118(5) 0.076(4) -0.007(4) 0.001(3) 0.000(3)
C13 0.085(4) 0.059(3) 0.090(4) -0.001(3) 0.031(3) -0.020(3)
C14 0.173(8) 0.078(5) 0.106(6) -0.001(4) 0.067(6) -0.048(5)
C15 0.236(13) 0.227(13) 0.137(9) 0.097(9) 0.132(10) 0.147(11)
C16 0.161(8) 0.128(7) 0.099(6) -0.055(5) 0.064(6) -0.041(6)
P2 0.0302(4) 0.0424(5) 0.0288(4) 0.0020(4) 0.0057(4) 0.0017(4)
C21 0.0360(19) 0.050(2) 0.0314(18) -0.0009(16) 0.0111(16) -0.0021(16)
C22 0.041(2) 0.059(3) 0.053(3) 0.008(2) 0.014(2) 0.005(2)
C23 0.035(2) 0.089(4) 0.071(3) 0.006(3) 0.016(2) 0.005(2)
C24 0.050(3) 0.092(4) 0.068(3) 0.009(3) 0.028(3) -0.011(3)
C25 0.063(3) 0.081(4) 0.057(3) 0.020(3) 0.025(3) -0.010(3)
C26 0.042(2) 0.074(3) 0.045(2) 0.015(2) 0.0114(19) -0.002(2)
C27 0.0339(19) 0.052(2) 0.037(2) -0.0057(17) 0.0080(16) -0.0009(17)
C28 0.066(3) 0.054(3) 0.045(2) -0.007(2) 0.013(2) -0.007(2)
C29 0.073(3) 0.054(3) 0.065(3) -0.013(2) 0.015(3) -0.008(2)
C210 0.063(3) 0.076(4) 0.067(3) -0.037(3) 0.020(3) -0.009(3)
C211 0.090(4) 0.094(4) 0.052(3) -0.026(3) 0.033(3) -0.016(3)
C212 0.081(3) 0.067(3) 0.048(3) -0.009(2) 0.032(3) -0.009(3)
C213 0.0319(18) 0.061(3) 0.0299(18) 0.0098(17) 0.0077(15) 0.0079(17)
C214 0.049(2) 0.053(3) 0.056(3) 0.011(2) 0.015(2) 0.008(2)
C215 0.070(3) 0.067(3) 0.082(4) 0.031(3) 0.035(3) 0.029(3)
C216 0.051(3) 0.116(5) 0.071(4) 0.039(4) 0.018(3) 0.037(3)
C217 0.036(2) 0.124(5) 0.061(3) 0.010(3) 0.002(2) 0.009(3)
C218 0.040(2) 0.078(3) 0.049(3) 0.004(2) 0.008(2) 0.005(2)
P3 0.0318(4) 0.0404(5) 0.0274(4) -0.0011(4) 0.0073(4) 0.0006(4)
C31 0.0327(18) 0.044(2) 0.0342(19) 0.0017(16) 0.0061(15) -0.0006(15)
C32 0.053(2) 0.047(2) 0.049(2) -0.0013(19) 0.021(2) 0.0014(19)
C33 0.068(3) 0.048(3) 0.068(3) -0.010(2) 0.025(3) 0.000(2)
C34 0.057(3) 0.049(3) 0.097(4) -0.012(3) 0.024(3) -0.014(2)
C35 0.056(3) 0.064(3) 0.094(4) -0.006(3) 0.038(3) -0.016(2)
C36 0.050(2) 0.057(3) 0.062(3) -0.008(2) 0.027(2) -0.009(2)
C37 0.0342(18) 0.047(2) 0.0290(17) 0.0030(16) 0.0090(15) 0.0032(16)
C38 0.065(3) 0.086(4) 0.102(5) 0.054(4) -0.030(3) -0.027(3)
C39 0.088(4) 0.095(5) 0.112(5) 0.063(4) -0.041(4) -0.021(4)
C310 0.044(3) 0.086(4) 0.051(3) 0.018(3) -0.005(2) 0.005(2)
C311 0.058(3) 0.093(4) 0.069(4) 0.018(3) -0.015(3) -0.025(3)
C312 0.067(3) 0.069(3) 0.070(3) 0.023(3) -0.021(3) -0.024(3)
C313 0.0348(19) 0.049(2) 0.037(2) -0.0060(17) 0.0144(16) 0.0021(16)
C314 0.052(3) 0.082(4) 0.037(2) -0.011(2) 0.010(2) 0.009(2)
C315 0.075(4) 0.120(5) 0.049(3) -0.025(3) 0.026(3) 0.014(3)
C316 0.064(3) 0.118(5) 0.069(4) -0.017(3) 0.034(3) 0.020(3)
C317 0.043(3) 0.093(4) 0.069(3) 0.000(3) 0.020(2) 0.017(3)
C318 0.040(2) 0.067(3) 0.042(2) -0.004(2) 0.0118(18) 0.002(2)

loop_
_atom_type_symbol
_atom_type_description
_atom_type_scat_dispersion_real
_atom_type_scat_dispersion_imag
_atom_type_scat_source
C C 0.0033 0.0016 'International Tables Vol C Tables 4.2.6.8 and 6.1.1.4'
H H 0.0000 0.0000 'International Tables Vol C Tables 4.2.6.8 and 6.1.1.4'
O O 0.0106 0.0060 'International Tables Vol C Tables 4.2.6.8 and 6.1.1.4'
P P 0.1023 0.0942 'International Tables Vol C Tables 4.2.6.8 and 6.1.1.4'
Cl Cl 0.1484 0.1585 'International Tables Vol C Tables 4.2.6.8 and 6.1.1.4'
Os Os -1.2165 7.6030 'International Tables Vol C Tables 4.2.6.8 and 6.1.1.4'

loop_
_geom_angle_atom_site_label_1
_geom_angle_atom_site_label_2
_geom_angle_atom_site_label_3
_geom_angle
H1 Os C1 89.5(17)
H1 Os P1 176.8(17)
C1 Os P1 88.38(14)
H1 Os P2 79.1(17)
C1 Os P2 90.41(12)
P1 Os P2 98.50(4)
H1 Os P3 81.5(17)
C1 Os P3 93.02(13)
P1 Os P3 101.01(4)
P2 Os P3 160.27(4)
H1 Os Cl 87.5(17)
C1 Os Cl 177.00(13)
P1 Os Cl 94.60(5)
P2 Os Cl 88.78(4)
P3 Os Cl 86.78(4)
O1 C1 Os 179.1(4)
O11 P1 O12 105.4(3)
O11 P1 O13 94.9(4)
O12 P1 O13 103.3(2)
O11 P1 Os 127.1(2)
O12 P1 Os 111.34(12)
O13 P1 Os 111.5(3)
C11 O11 P1 133.5(6)
C13 O12 P1 123.6(3)
C15 O13 P1 150.0(9)
O11 C11 C12 111.1(6)
C14 C13 O12 109.6(5)
O13 C15 C16 131.1(11)
C21 P2 C27 99.59(18)
C21 P2 C213 103.47(18)
C27 P2 C213 102.50(19)
C21 P2 Os 122.55(12)
C27 P2 Os 115.84(14)
C213 P2 Os 110.42(12)
C26 C21 C22 118.0(4)
C26 C21 P2 124.6(3)
C22 C21 P2 117.3(3)
C23 C22 C21 120.7(4)
C24 C23 C22 120.4(4)
C25 C24 C23 120.0(4)
C24 C25 C26 119.6(5)
C21 C26 C25 121.3(4)
C28 C27 C212 117.5(4)
C28 C27 P2 122.5(3)
C212 C27 P2 119.9(4)
C27 C28 C29 120.8(5)
C210 C29 C28 120.4(5)
C29 C210 C211 119.8(5)
C210 C211 C212 120.2(5)
C211 C212 C27 121.2(5)
C214 C213 C218 119.7(4)
C214 C213 P2 119.6(3)
C218 C213 P2 120.4(4)
C213 C214 C215 120.0(5)
C216 C215 C214 120.1(5)
C217 C216 C215 120.1(5)
C216 C217 C218 120.6(5)
C217 C218 C213 119.4(5)
C31 P3 C37 100.60(18)
C31 P3 C313 100.17(18)
C37 P3 C313 104.23(18)
C31 P3 Os 114.31(13)
C37 P3 Os 118.83(13)
C313 P3 Os 116.02(14)
C32 C31 C36 118.3(4)
C32 C31 P3 119.5(3)
C36 C31 P3 122.0(3)
C33 C32 C31 120.3(4)
C34 C33 C32 120.8(5)
C35 C34 C33 119.4(5)
C34 C35 C36 120.2(5)
C35 C36 C31 121.0(5)
C312 C37 C38 116.8(4)
C312 C37 P3 121.0(3)
C38 C37 P3 122.2(3)
C37 C38 C39 121.3(5)
C310 C39 C38 120.8(5)
C311 C310 C39 118.4(5)
C310 C311 C312 121.5(5)
C37 C312 C311 121.3(5)
C314 C313 C318 119.2(4)
C314 C313 P3 124.0(3)
C318 C313 P3 116.8(3)
C313 C314 C315 119.5(4)
C316 C315 C314 121.0(5)
C315 C316 C317 119.6(5)
C316 C317 C318 120.1(5)
C317 C318 C313 120.7(4)

loop_
_geom_bond_atom_site_label_1
_geom_bond_atom_site_label_2
_geom_bond_distance
Os H1 1.55(5)
Os C1 1.839(4)
Os P1 2.3393(12)
Os P2 2.3664(13)
Os P3 2.3835(12)
Os Cl 2.4739(11)
C1 O1 1.154(5)
P1 O11 1.534(4)
P1 O12 1.582(3)
P1 O13 1.596(6)
O11 C11 1.316(8)
O12 C13 1.470(6)
O13 C15 1.130(12)
C11 C12 1.501(8)
C13 C14 1.441(9)
C15 C16 1.388(11)
P2 C21 1.841(4)
P2 C27 1.843(4)
P2 C213 1.844(4)
C21 C26 1.386(6)
C21 C22 1.390(5)
C22 C23 1.387(6)
C23 C24 1.374(7)
C24 C25 1.372(7)
C25 C26 1.394(6)
C27 C28 1.384(6)
C27 C212 1.389(6)
C28 C29 1.387(7)
C29 C210 1.360(7)
C210 C211 1.367(8)
C211 C212 1.379(7)
C213 C214 1.373(6)
C213 C218 1.389(6)
C214 C215 1.391(6)
C215 C216 1.367(9)
C216 C217 1.365(9)
C217 C218 1.385(7)
P3 C31 1.841(4)
P3 C37 1.842(4)
P3 C313 1.858(4)
C31 C32 1.384(6)
C31 C36 1.387(6)
C32 C33 1.381(6)
C33 C34 1.379(8)
C34 C35 1.364(8)
C35 C36 1.386(7)
C37 C312 1.349(6)
C37 C38 1.360(6)
C38 C39 1.396(7)
C39 C310 1.342(8)
C310 C311 1.327(8)
C311 C312 1.393(7)
C313 C314 1.378(6)
C313 C318 1.387(6)
C314 C315 1.394(7)
C315 C316 1.366(8)
C316 C317 1.375(7)
C317 C318 1.377(6)
